data_2310474
loop_
_publ_author_name
'Rosenzweig, A.'
'Cromer, D.T.'

_publ_section_title
;
 The crystal structure of Cs U F6
;
_journal_name_full 'Acta Crystallographica (1,1948-23,1967)'
_journal_page_first 865
_journal_page_last 867
_journal_volume 23
_journal_year 1967
_chemical_formula_sum 'Cs F6 U'
_chemical_name_systematic 'Cs (U F6)'
_space_group_IT_number 148
_symmetry_space_group_name_Hall '-P 3*'
_symmetry_space_group_name_H-M 'R -3 :R'
_cell_angle_alpha 95.5
_cell_angle_beta 95.5
_cell_angle_gamma 95.5
_cell_formula_units_Z 1
_cell_length_a 5.417
_cell_length_b 5.417
_cell_length_c 5.417
_cell_volume 156.608
_citation_journal_id_ASTM ACCRA9
_cod_data_source_file Rosenzweig_ACCRA9_1967_1393.cif
_cod_data_source_block Cs1F6U1
_cod_original_cell_volume 156.6082
_cod_original_sg_symbol_Hall '-R 3 (-y+z,x+z,-x+y+z)'
_cod_original_formula_sum 'Cs1 F6 U1'
_cod_database_code 2310474

loop_
_symmetry_equiv_pos_as_xyz
x,y,z
z,x,y
y,z,x
-x,-y,-z
-z,-x,-y
-y,-z,-x

loop_
_atom_site_label
_atom_site_type_symbol
_atom_site_fract_x
_atom_site_fract_y
_atom_site_fract_z
_atom_site_occupancy
_atom_site_U_iso_or_equiv
Cs1 Cs+1 0.5 0.5 0.5 1 0.0
F1 F-1 0.6789 0.8036 0.0813 1 0.0
U1 U+5 0 0 0 1 0.0
